data_4312109
loop_
_publ_author_name
'Pilar Diaz'
'D. Michael P. Mingos'
'Ram\'on Vilar'
'Andrew J. P. White'
'David J. Williams'

_publ_section_title
;
 Anion-Templated Synthesis of Metallacages as a Means for the Colorimetric
 Detection of Chlorides
;
_journal_name_full 'Inorganic Chemistry'
_journal_page_first 7597
_journal_page_last 7604
_journal_paper_doi 10.1021/ic049508j
_journal_volume 43
_journal_year 2004
_chemical_formula_sum 'C32 H88 Cl4 N32 Ni4 O8 Pt2 S8'
_chemical_formula_weight 2072.64
_chemical_name_systematic
; 
 ? 
;
_space_group_IT_number 15
_symmetry_cell_setting monoclinic
_symmetry_space_group_name_Hall '-I 2ya'
_symmetry_space_group_name_H-M 'I 1 2/a 1'
_atom_sites_solution_hydrogens geom
_atom_sites_solution_primary direct
_atom_sites_solution_secondary difmap
_audit_creation_method SHELXL
_cell_angle_alpha 90.00
_cell_angle_beta 97.47(2)
_cell_angle_gamma 90.00
_cell_formula_units_Z 4
_cell_length_a 21.308(5)
_cell_length_b 17.396(3)
_cell_length_c 23.274(11)
_cell_measurement_reflns_used 31
_cell_measurement_temperature 173(2)
_cell_measurement_theta_max 12.52
_cell_measurement_theta_min 4.68
_cell_volume 8554(5)
_computing_cell_refinement 'Siemens XSCANS'
_computing_data_collection 'Siemens XSCANS'
_computing_data_reduction 'Siemens SHELXTL'
_computing_molecular_graphics 'Siemens SHELXTL'
_computing_publication_material 'Siemens SHELXTL'
_computing_structure_refinement 'SHELXL-93 (Sheldrick, 1993)'
_computing_structure_solution 'SHELXS-86 (Sheldrick, 1990)'
_diffrn_ambient_temperature 173(2)
_diffrn_measurement_device 'Siemens P4'
_diffrn_measurement_method '\w scans'
_diffrn_radiation_monochromator graphite
_diffrn_radiation_source 'fine-focus sealed tube'
_diffrn_radiation_type MoK\a
_diffrn_radiation_wavelength 0.71073
_diffrn_reflns_av_R_equivalents 0.0426
_diffrn_reflns_av_sigmaI/netI 0.0834
_diffrn_reflns_limit_h_max 22
_diffrn_reflns_limit_h_min -17
_diffrn_reflns_limit_k_max 18
_diffrn_reflns_limit_k_min 0
_diffrn_reflns_limit_l_max 25
_diffrn_reflns_limit_l_min -17
_diffrn_reflns_number 5715
_diffrn_reflns_theta_max 22.50
_diffrn_reflns_theta_min 1.76
_diffrn_standards_decay_% 16.29
_diffrn_standards_interval_count 97
_diffrn_standards_number 3
_exptl_absorpt_coefficient_mu 4.497
_exptl_absorpt_correction_T_max 0.6663
_exptl_absorpt_correction_T_min 0.6104
_exptl_absorpt_correction_type Ellipsoidal
_exptl_crystal_colour Yellow
_exptl_crystal_density_diffrn 1.609
_exptl_crystal_description prisms
_exptl_crystal_F_000 4128
_exptl_crystal_size_max 0.50
_exptl_crystal_size_mid 0.33
_exptl_crystal_size_min 0.27
_refine_diff_density_max 1.393
_refine_diff_density_min -1.293
_refine_diff_density_rms 0.169
_refine_ls_extinction_method none
_refine_ls_goodness_of_fit_all 1.061
_refine_ls_goodness_of_fit_obs 1.148
_refine_ls_matrix_type full
_refine_ls_number_parameters 477
_refine_ls_number_reflns 4969
_refine_ls_number_restraints 72
_refine_ls_restrained_S_all 3.044
_refine_ls_restrained_S_obs 1.141
_refine_ls_R_factor_all 0.1140
_refine_ls_R_factor_obs 0.0640
_refine_ls_shift/esd_max -0.001
_refine_ls_shift/esd_mean 0.000
_refine_ls_structure_factor_coef Fsqd
_refine_ls_weighting_details 'w=1/[\s^2^(Fo^2^)+(0.0875P)^2^+0.0000P] where P=(Fo^2^+2Fc^2^)/3'
_refine_ls_weighting_scheme calc
_refine_ls_wR_factor_all 0.4504
_refine_ls_wR_factor_obs 0.1466
_reflns_number_observed 3625
_reflns_number_total 5588
_reflns_observed_criterion >2sigma(I)
_cod_data_source_file ic049508jsi20040415_115112.cif
_cod_data_source_block Compound_7b
_cod_depositor_comments
;
The following automatic conversions were performed:
'_symmetry_cell_setting' value 'Monoclinic' changed to 'monoclinic'
according to '/home/saulius/struct/CIF-dictionaries/cif_core.dic'
dictionary named 'cif_core.dic' version 2.4.1 from 2010-06-29.

Automatic conversion script
Id: cif_fix_enum 1527 2010-12-29 10:47:43Z saulius 

The following automatic conversions were performed:

'_refine_ls_weighting_scheme' value 'calc
w=1/[\s^2^(Fo^2^)+(0.0875P)^2^+0.0000P] where P=(Fo^2^+2Fc^2^)/3' was
changed to 'calc'. New tag '_refine_ls_weighting_details' was
created. The value of the new tag was set to
'w=1/[\s^2^(Fo^2^)+(0.0875P)^2^+0.0000P] where P=(Fo^2^+2Fc^2^)/3'.

Automatic conversion script
Id: cif_fix_values 3143 2015-03-26 13:38:13Z robertas 
;
_cod_original_cell_volume 8553.7(46)
_cod_original_formula_sum 'C32 H88 N32 O8 S8 Cl4 Ni4 Pt2'
_cod_database_code 4312109

loop_
_symmetry_equiv_pos_as_xyz
'x, y, z'
'-x+1/2, y, -z'
'x+1/2, y+1/2, z+1/2'
'-x+1, y+1/2, -z+1/2'
'-x, -y, -z'
'x-1/2, -y, z'
'-x+1/2, -y+1/2, -z+1/2'
'x, -y+1/2, z+1/2'

loop_
_atom_site_aniso_label
_atom_site_aniso_U_11
_atom_site_aniso_U_22
_atom_site_aniso_U_33
_atom_site_aniso_U_23
_atom_site_aniso_U_13
_atom_site_aniso_U_12
Pt 0.0583(4) 0.0439(3) 0.0436(3) 0.0033(3) 0.0346(3) 0.0022(3)
Ni 0.0599(13) 0.0565(13) 0.0463(12) 0.0018(9) 0.0352(11) -0.0034(9)
S1 0.074(3) 0.045(2) 0.053(3) 0.006(2) 0.035(2) -0.010(2)
S2 0.059(3) 0.056(2) 0.046(2) 0.009(2) 0.026(2) -0.006(2)
N1 0.059(9) 0.056(9) 0.050(8) 0.011(6) 0.028(7) 0.003(6)
N2 0.048(8) 0.074(9) 0.054(8) 0.005(7) 0.029(7) -0.010(7)
N3 0.051(8) 0.096(11) 0.054(8) 0.003(8) 0.032(7) 0.002(8)
N4 0.059(9) 0.064(8) 0.044(7) 0.018(7) 0.030(7) 0.004(7)
N5 0.041(8) 0.056(8) 0.050(9) 0.004(6) 0.027(7) -0.002(6)
N6 0.060(11) 0.104(13) 0.095(13) 0.040(11) 0.039(10) 0.004(9)
N7 0.063(10) 0.072(10) 0.057(9) 0.015(7) 0.041(8) -0.003(7)
N8 0.065(11) 0.170(18) 0.037(9) 0.018(10) 0.033(8) 0.017(11)
C1 0.069(12) 0.051(9) 0.060(11) 0.010(8) 0.050(10) 0.024(8)
C2 0.051(11) 0.054(9) 0.060(11) -0.005(8) 0.022(10) -0.010(8)
C3 0.074(14) 0.084(13) 0.052(11) 0.007(9) 0.036(10) -0.005(10)
C4 0.056(10) 0.047(10) 0.054(10) -0.002(7) 0.032(9) -0.004(7)
Ni' 0.069(2) 0.034(2) 0.078(2) 0.000 0.043(2) 0.000
S1' 0.059(3) 0.046(2) 0.061(3) 0.001(2) 0.035(2) 0.004(2)
N1' 0.059(9) 0.037(7) 0.062(9) -0.006(6) 0.039(8) 0.002(6)
N2' 0.096(14) 0.051(9) 0.129(16) -0.023(9) 0.074(13) -0.001(8)
N5' 0.077(11) 0.039(7) 0.077(11) -0.007(7) 0.039(9) 0.004(7)
N6' 0.102(16) 0.065(11) 0.176(22) -0.007(12) 0.089(16) 0.016(10)
C1' 0.063(11) 0.037(8) 0.058(10) 0.001(7) 0.014(9) 0.015(8)
C2' 0.094(16) 0.050(11) 0.080(14) -0.007(9) 0.029(13) 0.001(10)
Ni" 0.068(2) 0.0281(14) 0.066(2) 0.000 0.038(2) 0.000
S1" 0.076(3) 0.056(2) 0.043(2) 0.010(2) 0.031(2) 0.011(2)
N1" 0.093(12) 0.035(7) 0.066(10) 0.013(6) 0.054(9) 0.010(7)
N2" 0.075(11) 0.025(7) 0.097(13) 0.020(7) 0.031(10) 0.007(6)
N5" 0.073(11) 0.056(9) 0.066(10) 0.023(7) 0.029(8) -0.003(7)
N6" 0.143(18) 0.054(10) 0.086(13) 0.030(9) 0.044(12) 0.007(10)
C1" 0.059(11) 0.051(9) 0.047(10) 0.001(7) 0.026(8) -0.005(8)
C2" 0.075(13) 0.026(8) 0.088(15) 0.014(9) 0.035(11) -0.009(8)
Cl 0.058(3) 0.038(2) 0.043(3) 0.000 0.029(2) 0.000
Cl1 0.127(14) 0.112(12) 0.108(12) -0.002(10) 0.009(10) -0.037(11)
Cl2 0.123(19) 0.129(18) 0.153(19) 0.017(16) 0.012(16) 0.000(15)
Cl3 0.066(12) 0.093(16) 0.096(16) 0.013(13) 0.014(11) 0.016(12)
Cl4 0.119(13) 0.035(4) 0.195(20) 0.015(7) 0.011(12) -0.010(7)
O10 0.086(10) 0.090(10) 0.089(10) 0.016(8) 0.052(9) -0.029(8)
C11 0.137(27) 0.158(29) 0.099(21) 0.023(20) 0.058(20) -0.010(22)
C12 0.136(27) 0.106(20) 0.128(25) -0.002(18) 0.068(22) 0.008(18)
O20 0.103(15) 0.152(17) 0.177(21) -0.012(14) 0.089(15) -0.047(13)
C21 0.252(47) 0.085(19) 0.125(27) 0.027(19) 0.013(30) -0.003(24)
C22 0.199(41) 0.124(27) 0.130(31) -0.009(22) 0.027(29) -0.008(25)
O30 0.082(22) 0.187(31) 0.136(27) 0.037(24) -0.025(20) -0.027(22)
C31 0.080(28) 0.075(26) 0.045(20) 0.009(18) 0.013(20) 0.000(21)
C32 0.091(43) 0.158(58) 0.182(68) -0.035(51) 0.052(44) 0.029(39)
O40 0.135(28) 0.071(18) 0.103(24) 0.020(16) 0.081(22) 0.014(18)
C41 0.139(28) 0.134(27) 0.129(27) 0.004(19) 0.013(19) -0.002(19)
C42 0.116(40) 0.045(22) 0.126(41) -0.007(24) 0.048(33) 0.021(23)
O50 0.117(20) 0.085(16) 0.053(13) -0.019(12) 0.042(14) 0.000(14)
C51 0.108(28) 0.099(26) 0.097(24) 0.008(22) 0.039(23) 0.020(22)
C52 0.141(31) 0.096(27) 0.137(28) 0.003(25) 0.005(27) 0.038(24)

loop_
_atom_site_label
_atom_site_type_symbol
_atom_site_fract_x
_atom_site_fract_y
_atom_site_fract_z
_atom_site_U_iso_or_equiv
_atom_site_thermal_displace_type
_atom_site_occupancy
_atom_site_calc_flag
_atom_site_refinement_flags
_atom_site_disorder_group
Pt Pt 0.17151(3) 0.73133(4) 0.61107(3) 0.0461(2) Uani 1 d . .
Ni Ni 0.07362(10) 0.74544(11) 0.38261(9) 0.0517(6) Uani 1 d . .
S1 S 0.0924(2) 0.6513(2) 0.5654(2) 0.0550(12) Uani 1 d . .
S2 S 0.2629(2) 0.8093(2) 0.3269(2) 0.0520(11) Uani 1 d . .
N1 N 0.0975(7) 0.7149(7) 0.4596(6) 0.053(4) Uani 1 d . .
H1A H 0.1377(7) 0.7217(7) 0.4728(6) 0.064 Uiso 1 calc R .
N2 N -0.0114(6) 0.7266(8) 0.3894(6) 0.057(4) Uani 1 d . .
H2A H -0.0390(6) 0.7405(8) 0.3598(6) 0.068 Uiso 1 calc R .
N3 N 0.0492(7) 0.7743(9) 0.3060(6) 0.065(4) Uani 1 d . .
H3A H 0.0079(7) 0.7751(9) 0.2960(6) 0.078 Uiso 1 calc R .
N4 N 0.1586(6) 0.7635(8) 0.3737(5) 0.054(3) Uani 1 d . .
H4A H 0.1855(6) 0.7549(8) 0.4050(5) 0.065 Uiso 1 calc R .
N5 N -0.0010(6) 0.6758(7) 0.4827(6) 0.047(3) Uani 1 d . .
H5A H -0.0212(6) 0.6552(7) 0.5096(6) 0.057 Uiso 1 calc R .
N6 N -0.0987(8) 0.6849(10) 0.4314(8) 0.084(6) Uani 1 d . .
H6A H -0.1151(8) 0.6670(10) 0.4616(8) 0.101 Uiso 1 calc R .
H6B H -0.1236(8) 0.6968(10) 0.3994(8) 0.101 Uiso 1 calc R .
N7 N 0.1477(7) 0.7977(8) 0.2771(6) 0.061(4) Uani 1 d . .
H7A H 0.1686(7) 0.8089(8) 0.2479(6) 0.073 Uiso 1 calc R .
N8 N 0.0575(8) 0.8087(12) 0.2109(6) 0.088(6) Uani 1 d . .
H8A H 0.0163(8) 0.8062(12) 0.2006(6) 0.106 Uiso 1 calc R .
H8B H 0.0826(8) 0.8213(12) 0.1852(6) 0.106 Uiso 1 calc R .
C1 C 0.0634(8) 0.6850(9) 0.4965(7) 0.056(5) Uani 1 d . .
C2 C -0.0351(8) 0.6943(10) 0.4343(8) 0.054(4) Uani 1 d . .
C3 C 0.0812(9) 0.7937(11) 0.2639(8) 0.068(5) Uani 1 d . .
C4 C 0.1841(8) 0.7860(8) 0.3302(7) 0.050(4) Uani 1 d . .
Ni' Ni 0.2500 0.9795(2) 0.5000 0.0575(9) Uani 1 d S .
S1' S 0.1082(2) 0.8371(2) 0.5836(2) 0.0530(11) Uani 1 d . .
N1' N 0.2017(6) 0.9043(7) 0.5319(6) 0.050(4) Uani 1 d . .
H1'A H 0.2147(6) 0.8569(7) 0.5278(6) 0.060 Uiso 1 calc R .
N2' N 0.1990(8) 1.0551(9) 0.5258(8) 0.087(6) Uani 1 d . .
H2'A H 0.2109(8) 1.1019(9) 0.5178(8) 0.104 Uiso 1 calc R .
N5' N 0.1286(8) 0.9829(7) 0.5685(7) 0.062(4) Uani 1 d . .
H5'A H 0.0952(8) 0.9838(7) 0.5871(7) 0.074 Uiso 1 calc R .
N6' N 0.1190(9) 1.1145(10) 0.5668(10) 0.108(8) Uani 1 d U .
H6'A H 0.1307(9) 1.1610(10) 0.5579(10) 0.129 Uiso 1 calc R .
H6'B H 0.0859(9) 1.1081(10) 0.5854(10) 0.129 Uiso 1 calc R .
C1' C 0.1535(8) 0.9104(9) 0.5583(7) 0.052(4) Uani 1 d . .
C2' C 0.1511(11) 1.0540(10) 0.5523(9) 0.073(6) Uani 1 d . .
Ni" Ni 0.2500 0.48294(15) 0.5000 0.0516(8) Uani 1 d S .
S1" S 0.2227(2) 0.6265(2) 0.6574(2) 0.0562(12) Uani 1 d . .
N1" N 0.2378(7) 0.5573(7) 0.5548(6) 0.061(4) Uani 1 d . .
H1"A H 0.2343(7) 0.6042(7) 0.5407(6) 0.073 Uiso 1 calc R .
N2" N 0.2451(7) 0.4057(7) 0.5565(8) 0.064(4) Uani 1 d . .
H2"A H 0.2435(7) 0.3584(7) 0.5430(8) 0.077 Uiso 1 calc R .
N5" N 0.2366(7) 0.4786(8) 0.6358(7) 0.063(4) Uani 1 d . .
H5"A H 0.2335(7) 0.4774(8) 0.6731(7) 0.076 Uiso 1 calc R .
N6" N 0.2486(10) 0.3511(9) 0.6452(8) 0.092(6) Uani 1 d . .
H6"A H 0.2529(10) 0.3047(9) 0.6311(8) 0.110 Uiso 1 calc R .
H6"B H 0.2475(10) 0.3574(9) 0.6826(8) 0.110 Uiso 1 calc R .
C1" C 0.2333(8) 0.5537(9) 0.6089(7) 0.051(4) Uani 1 d . .
C2" C 0.2438(9) 0.4110(8) 0.6104(9) 0.061(5) Uani 1 d . .
Cl Cl 0.2500 0.7313(3) 0.5000 0.0442(12) Uani 1 d S .
Cl1 Cl 0.3823(12) 0.2037(13) 0.2751(10) 0.116(7) Uani 0.50 d PU 1
Cl2 Cl 0.4049(18) 0.1986(23) 0.2372(20) 0.135(12) Uani 0.25 d PU 2
Cl3 Cl 0.3728(16) 0.2354(19) 0.2610(16) 0.085(9) Uani 0.25 d PU 3
Cl4 Cl -0.2372(8) 0.7695(6) 0.5217(8) 0.117(6) Uani 0.50 d PU 4
O10 O 0.4087(7) 0.1253(8) 0.0533(6) 0.085(4) Uani 1 d . .
H10 H 0.4441(7) 0.1376(8) 0.0439(6) 0.127 Uiso 1 d R .
C11 C 0.4142(16) 0.0579(19) 0.0882(13) 0.128(11) Uani 1 d . .
H11A H 0.4457(16) 0.0660(19) 0.1228(13) 0.153 Uiso 1 calc R .
H11B H 0.3729(16) 0.0457(19) 0.1014(13) 0.153 Uiso 1 calc R .
C12 C 0.4316(15) 0.0022(16) 0.0576(13) 0.119(11) Uani 1 d . .
H12A H 0.4357(15) -0.0449(16) 0.0810(13) 0.179 Uiso 1 calc R .
H12B H 0.4726(15) 0.0147(16) 0.0450(13) 0.179 Uiso 1 calc R .
H12C H 0.4000(15) -0.0056(16) 0.0236(13) 0.179 Uiso 1 calc R .
O20 O 0.0298(9) 0.4668(12) 0.1309(10) 0.138(9) Uani 1 d . .
H20 H 0.0457(9) 0.4615(12) 0.1656(10) 0.206 Uiso 1 d R .
C21 C -0.0397(22) 0.4643(18) 0.1270(16) 0.155(15) Uani 1 d U .
H21A H -0.0541(22) 0.4215(18) 0.1501(16) 0.186 Uiso 1 calc R .
H21B H -0.0572(22) 0.5133(18) 0.1394(16) 0.186 Uiso 1 calc R .
C22 C -0.0549(20) 0.4523(19) 0.0698(15) 0.151(14) Uani 1 d . .
H22A H -0.1010(20) 0.4493(19) 0.0604(15) 0.226 Uiso 1 calc R .
H22B H -0.0358(20) 0.4041(19) 0.0589(15) 0.226 Uiso 1 calc R .
H22C H -0.0389(20) 0.4950(19) 0.0483(15) 0.226 Uiso 1 calc R .
O30 O 0.3832(18) 0.3573(27) 0.2935(19) 0.138(14) Uani 0.50 d PU .
H30 H 0.3475(18) 0.3782(27) 0.2866(19) 0.208 Uiso 0.50 d PR .
C31 C 0.4317(20) 0.4143(23) 0.2902(16) 0.066(10) Uani 0.50 d P .
H31A H 0.4721(20) 0.3923(23) 0.3090(16) 0.079 Uiso 0.50 calc PR .
H31B H 0.4362(20) 0.4215(23) 0.2488(16) 0.079 Uiso 0.50 calc PR .
C32 C 0.4256(28) 0.4832(37) 0.3128(32) 0.140(25) Uani 0.50 d P .
H32A H 0.4622(28) 0.5149(37) 0.3070(32) 0.210 Uiso 0.50 calc PR .
H32B H 0.4230(28) 0.4783(37) 0.3544(32) 0.210 Uiso 0.50 calc PR .
H32C H 0.3869(28) 0.5076(37) 0.2937(32) 0.210 Uiso 0.50 calc PR .
O40 O 0.0732(17) 0.4685(16) 0.2452(14) 0.097(11) Uani 0.50 d P .
H40 H 0.0884(17) 0.4436(16) 0.2193(14) 0.146 Uiso 0.50 d PR .
C41 C 0.1116(33) 0.5284(40) 0.2612(30) 0.134(22) Uani 0.50 d PU .
H41A H 0.1178(33) 0.5285(40) 0.3041(30) 0.161 Uiso 0.50 calc PR .
H41B H 0.1532(33) 0.5154(40) 0.2490(30) 0.161 Uiso 0.50 calc PR .
C42 C 0.1008(24) 0.5952(22) 0.2463(23) 0.093(16) Uani 0.50 d P .
H42A H 0.1356(24) 0.6280(22) 0.2635(23) 0.140 Uiso 0.50 calc PR .
H42B H 0.0612(24) 0.6121(22) 0.2596(23) 0.140 Uiso 0.50 calc PR .
H42C H 0.0969(24) 0.5988(22) 0.2040(23) 0.140 Uiso 0.50 calc PR .
O50 O 0.2680(15) 0.4346(16) 0.2481(11) 0.082(8) Uani 0.50 d PU .
H50 H 0.3063(15) 0.4448(16) 0.2587(11) 0.123 Uiso 0.50 d PR .
C51 C 0.2550(26) 0.4400(31) 0.1920(23) 0.099(12) Uani 0.50 d PU .
H51A H 0.2579(26) 0.3891(31) 0.1734(23) 0.119 Uiso 0.50 calc PR .
H51B H 0.2118(26) 0.4608(31) 0.1810(23) 0.119 Uiso 0.50 calc PR .
C52 C 0.2933(32) 0.4825(33) 0.1780(29) 0.126(14) Uani 0.50 d PU .
H52A H 0.2864(32) 0.4894(33) 0.1359(29) 0.189 Uiso 0.50 calc PR .
H52B H 0.3357(32) 0.4611(33) 0.1895(29) 0.189 Uiso 0.50 calc PR .
H52C H 0.2898(32) 0.5323(33) 0.1970(29) 0.189 Uiso 0.50 calc PR .
O61 O -0.0783(14) 0.7167(16) 0.6538(13) 0.058(7) Uiso 0.40 d P 1
O62 O -0.1139(54) 0.8136(62) 0.6089(47) 0.058(27) Uiso 0.11 d P 1
C63 C -0.0685(20) 0.8162(22) 0.5813(20) 0.053(10) Uiso 0.44 d P 1
C64 C -0.0578(33) 0.8134(38) 0.6121(33) 0.055(16) Uiso 0.27 d P 1
C65 C -0.1605(27) 0.7591(32) 0.5869(25) 0.054(14) Uiso 0.29 d P 1

loop_
_atom_type_symbol
_atom_type_description
_atom_type_scat_dispersion_real
_atom_type_scat_dispersion_imag
_atom_type_scat_source
C C 0.0033 0.0016 'International Tables Vol C Tables 4.2.6.8 and 6.1.1.4'
H H 0.0000 0.0000 'International Tables Vol C Tables 4.2.6.8 and 6.1.1.4'
N N 0.0061 0.0033 'International Tables Vol C Tables 4.2.6.8 and 6.1.1.4'
O O 0.0106 0.0060 'International Tables Vol C Tables 4.2.6.8 and 6.1.1.4'
S S 0.1246 0.1234 'International Tables Vol C Tables 4.2.6.8 and 6.1.1.4'
Cl Cl 0.1484 0.1585 'International Tables Vol C Tables 4.2.6.8 and 6.1.1.4'
Ni Ni 0.3393 1.1124 'International Tables Vol C Tables 4.2.6.8 and 6.1.1.4'
Pt Pt -1.7033 8.3905 'International Tables Vol C Tables 4.2.6.8 and 6.1.1.4'

loop_
_geom_angle_atom_site_label_1
_geom_angle_atom_site_label_2
_geom_angle_atom_site_label_3
_geom_angle
_geom_angle_site_symmetry_1
_geom_angle_site_symmetry_3
_geom_angle_publ_flag
S2 Pt S1" 87.8(2) 2_556 . ?
S2 Pt S1' 89.4(2) 2_556 . ?
S1" Pt S1' 166.70(13) . . ?
S2 Pt S1 167.45(13) 2_556 . ?
S1" Pt S1 90.6(2) . . ?
S1' Pt S1 89.3(2) . . ?
N3 Ni N2 88.6(6) . . ?
N3 Ni N1 179.0(6) . . ?
N2 Ni N1 90.8(6) . . ?
N3 Ni N4 90.1(6) . . ?
N2 Ni N4 178.4(6) . . ?
N1 Ni N4 90.5(6) . . ?
C1 S1 Pt 111.5(6) . . ?
C4 S2 Pt 110.1(6) . 2_556 ?
C1 N1 Ni 129.7(14) . . ?
C2 N2 Ni 127.4(13) . . ?
C3 N3 Ni 132.6(14) . . ?
C4 N4 Ni 131.2(14) . . ?
C2 N5 C1 126.9(13) . . ?
C4 N7 C3 127.9(12) . . ?
N1 C1 N5 121.1(16) . . ?
N1 C1 S1 125.4(15) . . ?
N5 C1 S1 113.4(10) . . ?
N5 C2 N2 123.7(16) . . ?
N5 C2 N6 117.1(15) . . ?
N2 C2 N6 119.1(18) . . ?
N8 C3 N3 125.9(19) . . ?
N8 C3 N7 116.9(14) . . ?
N3 C3 N7 117.3(17) . . ?
N4 C4 N7 120.5(16) . . ?
N4 C4 S2 128.5(16) . . ?
N7 C4 S2 110.9(10) . . ?
N2' Ni' N2' 89.7(10) 2_556 . ?
N2' Ni' N1' 175.6(8) 2_556 . ?
N2' Ni' N1' 89.5(6) . . ?
N2' Ni' N1' 89.5(6) 2_556 2_556 ?
N2' Ni' N1' 175.6(8) . 2_556 ?
N1' Ni' N1' 91.6(7) . 2_556 ?
C1' S1' Pt 110.2(6) . . ?
C1' N1' Ni' 130.9(11) . . ?
C2' N2' Ni' 134.0(14) . . ?
C2' N5' C1' 126.8(15) . . ?
N1' C1' N5' 120.4(15) . . ?
N1' C1' S1' 128.3(12) . . ?
N5' C1' S1' 111.2(12) . . ?
N2' C2' N6' 126.4(19) . . ?
N2' C2' N5' 118.4(17) . . ?
N6' C2' N5' 115.3(18) . . ?
N1" Ni" N1" 91.9(7) . 2_556 ?
N1" Ni" N2" 175.1(7) . 2_556 ?
N1" Ni" N2" 89.5(6) 2_556 2_556 ?
N1" Ni" N2" 89.5(6) . . ?
N1" Ni" N2" 175.1(7) 2_556 . ?
N2" Ni" N2" 89.5(10) 2_556 . ?
C1" S1" Pt 111.5(6) . . ?
C1" N1" Ni" 132.7(11) . . ?
C2" N2" Ni" 130.5(12) . . ?
C2" N5" C1" 127.4(15) . . ?
N1" C1" N5" 117.7(14) . . ?
N1" C1" S1" 129.8(12) . . ?
N5" C1" S1" 112.5(11) . . ?
N2" C2" N6" 123.0(17) . . ?
N2" C2" N5" 121.5(15) . . ?
N6" C2" N5" 115.5(19) . . ?
C12 C11 O10 108.2(24) . . ?
C22 C21 O20 100.1(35) . . ?
C32 C31 O30 119.6(43) . . ?
C42 C41 O40 124.8(65) . . ?
C52 C51 O50 104.9(62) . . ?
C64 O62 C63 34.8(46) . . ?
C64 O62 C65 132.2(98) . . ?
C63 O62 C65 113.4(84) . . ?
C64 C63 O62 69.4(81) . . ?
C63 C64 O62 75.8(90) . . ?

loop_
_geom_bond_atom_site_label_1
_geom_bond_atom_site_label_2
_geom_bond_distance
_geom_bond_site_symmetry_2
_geom_bond_publ_flag
Pt S2 2.315(5) 2_556 ?
Pt S1" 2.318(4) . ?
Pt S1' 2.321(4) . ?
Pt S1 2.332(5) . ?
Ni N3 1.861(15) . ?
Ni N2 1.867(12) . ?
Ni N1 1.876(13) . ?
Ni N4 1.876(12) . ?
S1 C1 1.74(2) . ?
S2 C4 1.74(2) . ?
S2 Pt 2.315(5) 2_556 ?
N1 C1 1.30(2) . ?
N2 C2 1.34(2) . ?
N3 C3 1.31(2) . ?
N4 C4 1.27(2) . ?
N5 C2 1.30(2) . ?
N5 C1 1.38(2) . ?
N6 C2 1.36(2) . ?
N7 C4 1.39(2) . ?
N7 C3 1.41(2) . ?
N8 C3 1.30(2) . ?
Ni' N2' 1.854(14) 2_556 ?
Ni' N2' 1.854(13) . ?
Ni' N1' 1.876(11) . ?
Ni' N1' 1.876(11) 2_556 ?
S1' C1' 1.75(2) . ?
N1' C1' 1.27(2) . ?
N2' C2' 1.26(2) . ?
N5' C2' 1.40(2) . ?
N5' C1' 1.40(2) . ?
N6' C2' 1.32(2) . ?
Ni" N1" 1.859(13) . ?
Ni" N1" 1.859(13) 2_556 ?
Ni" N2" 1.892(13) 2_556 ?
Ni" N2" 1.892(13) . ?
S1" C1" 1.73(2) . ?
N1" C1" 1.28(2) . ?
N2" C2" 1.26(2) . ?
N5" C2" 1.33(2) . ?
N5" C1" 1.44(2) . ?
N6" C2" 1.31(2) . ?
Cl4 Cl4 1.08(3) 2_456 ?
O10 C11 1.42(3) . ?
C11 C12 1.29(4) . ?
O20 C21 1.47(5) . ?
C21 C22 1.34(4) . ?
O30 C31 1.44(5) . ?
C31 C32 1.32(6) . ?
O40 C41 1.35(7) . ?
C41 C42 1.23(7) . ?
O50 C51 1.30(6) . ?
C51 C52 1.18(7) . ?
O62 C64 1.19(12) . ?
O62 C63 1.23(11) . ?
O62 C65 1.42(12) . ?
C63 C64 0.72(7) . ?
